data_7158780
loop_
_publ_author_name
'Kuznetsova, E. A.'
'Smolobochkin, A. V.'
'Rizbayeva, T. S.'
'Gazizov, A. S.'
'Voronina, J. K.'
'Lodochnikova, O. A.'
'Gerasimova, D. P.'
'Dobrynin, A. B.'
'Syakaev, V. V.'
'Shurpik, D. N.'
'Stoikov, I. I.'
'Burilov, A. R.'
'Pudovik, M. A.'
'Sinyashin, O. G.'

_publ_section_title
;
 Diastereoselective intramolecular cyclization/Povarov reaction cascade
 for the one-pot synthesis of polycyclic quinolines.
;
_journal_issue 28
_journal_name_full 'Organic &amp; biomolecular chemistry'
_journal_page_first 5515
_journal_page_last 5519
_journal_paper_doi 10.1039/d2ob01031c
_journal_volume 20
_journal_year 2022
_chemical_formula_moiety 'C28 H24 N4 O2'
_chemical_formula_sum 'C28 H24 N4 O2'
_chemical_formula_weight 448.51
_chemical_name_systematic
(10cS,13aS,13bR)-2,11-dimethyl-13-(naphthalen-2-yl)-1,10c,11,13,13a,13b-hexahydro-3H-benzo[f]diimidazo[1,5-a:4',5'-c]quinoline-3,12(2H)-dione
_space_group_crystal_system triclinic
_space_group_IT_number 2
_space_group_name_Hall '-P 1'
_space_group_name_H-M_alt 'P -1'
_atom_sites_solution_hydrogens geom
_audit_creation_date 2022-04-05
_audit_creation_method
;
Olex2 1.5
(compiled 2021.12.09 svn.r5202d8cf for OlexSys, GUI svn.r6439)
;
_audit_update_record
;
2022-04-05 deposited with the CCDC.	2022-07-04 downloaded from the CCDC.
;
_cell_angle_alpha 90.043(14)
_cell_angle_beta 100.093(12)
_cell_angle_gamma 95.192(12)
_cell_formula_units_Z 2
_cell_length_a 9.118(4)
_cell_length_b 10.799(4)
_cell_length_c 10.873(5)
_cell_measurement_reflns_used 9915
_cell_measurement_temperature 100(2)
_cell_measurement_theta_max 30.05
_cell_measurement_theta_min 2.28
_cell_volume 1049.6(8)
_computing_cell_refinement 'SAINT V8.40A (Bruker, 2019)'
_computing_data_reduction 'SAINT V8.40A (Bruker, 2019)'
_computing_molecular_graphics 'Olex2 1.5 (Dolomanov et al., 2009)'
_computing_publication_material 'Olex2 1.5 (Dolomanov et al., 2009)'
_computing_structure_refinement 'XL  (Sheldrick, 2008)'
_computing_structure_solution 'SHELXT 2014/5 (Sheldrick, 2014)'
_diffrn_ambient_temperature 100.00
_diffrn_measured_fraction_theta_full 1.000
_diffrn_measured_fraction_theta_max 1.000
_diffrn_measurement_device_type 'Bruker APEX-II CCD'
_diffrn_measurement_method '\f and \w scans'
_diffrn_radiation_probe x-ray
_diffrn_radiation_type MoK\a
_diffrn_radiation_wavelength 0.71073
_diffrn_reflns_av_R_equivalents 0.0931
_diffrn_reflns_av_unetI/netI 0.0571
_diffrn_reflns_Laue_measured_fraction_full 1.000
_diffrn_reflns_Laue_measured_fraction_max 1.000
_diffrn_reflns_limit_h_max 11
_diffrn_reflns_limit_h_min -11
_diffrn_reflns_limit_k_max 13
_diffrn_reflns_limit_k_min -13
_diffrn_reflns_limit_l_max 13
_diffrn_reflns_limit_l_min -13
_diffrn_reflns_number 32526
_diffrn_reflns_point_group_measured_fraction_full 1.000
_diffrn_reflns_point_group_measured_fraction_max 1.000
_diffrn_reflns_theta_full 25.242
_diffrn_reflns_theta_max 26.997
_diffrn_reflns_theta_min 1.894
_diffrn_source_current 1.4
_diffrn_source_power 0.07
_diffrn_source_voltage 50.0
_diffrn_standards_number 0
_exptl_absorpt_coefficient_mu 0.092
_exptl_absorpt_correction_T_max 0.7460
_exptl_absorpt_correction_T_min 0.5828
_exptl_absorpt_correction_type numerical
_exptl_absorpt_process_details
;
SADABS-2016/2 (Bruker,2016/2) was used for absorption correction.
wR2(int) was 0.1898 before and 0.0936 after correction.
The Ratio of minimum to maximum transmission is 0.7812.
The \l/2 correction factor is Not present.
;
_exptl_crystal_colour colorless
_exptl_crystal_density_diffrn 1.419
_exptl_crystal_description plank
_exptl_crystal_F_000 472
_exptl_crystal_size_max 0.445
_exptl_crystal_size_mid 0.381
_exptl_crystal_size_min 0.262
_refine_diff_density_max 0.239
_refine_diff_density_min -0.261
_refine_diff_density_rms 0.055
_refine_ls_extinction_method none
_refine_ls_goodness_of_fit_ref 1.029
_refine_ls_hydrogen_treatment constr
_refine_ls_matrix_type full
_refine_ls_number_parameters 309
_refine_ls_number_reflns 4584
_refine_ls_number_restraints 0
_refine_ls_restrained_S_all 1.029
_refine_ls_R_factor_all 0.0702
_refine_ls_R_factor_gt 0.0437
_refine_ls_shift/su_max 0.000
_refine_ls_shift/su_mean 0.000
_refine_ls_structure_factor_coef Fsqd
_refine_ls_weighting_details 'w=1/[\s^2^(Fo^2^)+(0.0475P)^2^+0.2248P] where P=(Fo^2^+2Fc^2^)/3'
_refine_ls_weighting_scheme calc
_refine_ls_wR_factor_gt 0.1021
_refine_ls_wR_factor_ref 0.1154
_reflns_Friedel_coverage 0.000
_reflns_number_gt 3305
_reflns_number_total 4584
_reflns_threshold_expression 'I > 2\s(I)'
_cod_data_source_file d2ob01031c2.cif
_cod_data_source_block dp21_0m_a
_cod_original_cell_volume 1049.5(8)
_cod_database_code 7158780
_shelx_shelxl_version_number 2018/3
_shelx_space_group_comment
;
The symmetry employed for this shelxl refinement is uniquely defined
by the following loop, which should always be used as a source of
symmetry information in preference to the above space-group names.
They are only intended as comments.
;
_shelx_estimated_absorpt_t_max 0.976
_shelx_estimated_absorpt_t_min 0.960
_olex2_refinement_description
;
1. Fixed Uiso
 At 1.2 times of:
  All C(H) groups, All C(H,H) groups
 At 1.5 times of:
  All C(H,H,H) groups
2.a Ternary CH refined with riding coordinates:
 C2(H2), C3(H3), C15(H15)
2.b Secondary CH2 refined with riding coordinates:
 C16(H16A,H16B)
2.c Aromatic/amide H refined with riding coordinates:
 C14(H14), C9(H9), C6(H6), C22(H22), C25(H25), C28(H28), C27(H27), C7(H7),
 C23(H23), C12(H12), C10(H10), C24(H24), C11(H11)
2.d Idealised Me refined as rotating group:
 C4(H4A,H4B,H4C), C18(H18A,H18B,H18C)
;
_olex2_submission_special_instructions 'No special instructions were received'

loop_
_space_group_symop_operation_xyz
'x, y, z'
'-x, -y, -z'

loop_
_atom_site_label
_atom_site_type_symbol
_atom_site_fract_x
_atom_site_fract_y
_atom_site_fract_z
_atom_site_U_iso_or_equiv
_atom_site_adp_type
_atom_site_occupancy
_atom_site_site_symmetry_order
_atom_site_calc_flag
_atom_site_refinement_flags_posn
_atom_site_refinement_flags_adp
_atom_site_refinement_flags_occupancy
_atom_site_disorder_assembly
_atom_site_disorder_group
O1 O 0.69665(13) 0.32976(10) 0.00336(10) 0.0241(3) Uani 1 1 d . . . . .
O2 O 0.95541(13) 0.66356(10) 0.62711(10) 0.0246(3) Uani 1 1 d . . . . .
N2 N 0.66014(14) 0.50863(11) 0.11063(11) 0.0177(3) Uani 1 1 d . . . . .
N1 N 0.64509(15) 0.32600(11) 0.20372(11) 0.0203(3) Uani 1 1 d . . . . .
N4 N 0.81064(15) 0.55976(12) 0.45052(11) 0.0196(3) Uani 1 1 d . . . . .
N3 N 0.97373(15) 0.71885(12) 0.42603(12) 0.0208(3) Uani 1 1 d . . . . .
C5 C 0.71850(17) 0.60205(14) 0.03557(13) 0.0186(3) Uani 1 1 d . . . . .
C13 C 0.73853(18) 0.81951(14) -0.02202(14) 0.0205(3) Uani 1 1 d . . . . .
C8 C 0.85185(18) 0.79690(15) -0.09165(14) 0.0213(3) Uani 1 1 d . . . . .
C1 C 0.67071(18) 0.38202(14) 0.09606(14) 0.0196(3) Uani 1 1 d . . . . .
C14 C 0.67071(18) 0.71937(14) 0.03840(14) 0.0195(3) Uani 1 1 d . . . . .
H14 H 0.591360 0.733218 0.081402 0.023 Uiso 1 1 calc R U . . .
C20 C 0.61819(17) 0.38906(14) 0.42183(14) 0.0186(3) Uani 1 1 d . . . . .
C19 C 0.72761(17) 0.46314(14) 0.50069(14) 0.0185(3) Uani 1 1 d . . . . .
C17 C 0.91706(17) 0.64914(14) 0.51399(14) 0.0191(3) Uani 1 1 d . . . . .
C21 C 0.52993(17) 0.29325(14) 0.47448(14) 0.0192(3) Uani 1 1 d . . . . .
C9 C 0.91828(19) 0.89760(15) -0.15223(14) 0.0256(4) Uani 1 1 d . . . . .
H9 H 0.992879 0.883322 -0.200263 0.031 Uiso 1 1 calc R U . . .
C26 C 0.56471(18) 0.26777(14) 0.60449(14) 0.0201(3) Uani 1 1 d . . . . .
C2 C 0.65496(17) 0.53557(14) 0.24235(13) 0.0178(3) Uani 1 1 d . . . . .
H2 H 0.591872 0.605135 0.250712 0.021 Uiso 1 1 calc R U . . .
C6 C 0.83116(18) 0.57985(15) -0.03404(14) 0.0208(3) Uani 1 1 d . . . . .
H6 H 0.862559 0.498634 -0.037903 0.025 Uiso 1 1 calc R U . . .
C3 C 0.58390(18) 0.41209(14) 0.28289(14) 0.0189(3) Uani 1 1 d . . . . .
H3 H 0.472981 0.408461 0.255625 0.023 Uiso 1 1 calc R U . . .
C16 C 0.89073(18) 0.69231(14) 0.30085(14) 0.0213(4) Uani 1 1 d . . . . .
H16A H 0.958434 0.690817 0.239047 0.026 Uiso 1 1 calc R U . . .
H16B H 0.817459 0.753826 0.275381 0.026 Uiso 1 1 calc R U . . .
C15 C 0.81244(18) 0.56289(14) 0.31599(13) 0.0190(3) Uani 1 1 d . . . . .
H15 H 0.876338 0.498457 0.294378 0.023 Uiso 1 1 calc R U . . .
C22 C 0.40616(18) 0.22067(15) 0.40312(15) 0.0230(4) Uani 1 1 d . . . . .
H22 H 0.377705 0.237124 0.316822 0.028 Uiso 1 1 calc R U . . .
C25 C 0.48296(18) 0.16905(15) 0.65549(15) 0.0231(4) Uani 1 1 d . . . . .
H25 H 0.509230 0.150626 0.741533 0.028 Uiso 1 1 calc R U . . .
C28 C 0.75456(18) 0.44208(15) 0.63175(14) 0.0219(4) Uani 1 1 d . . . . .
H28 H 0.826735 0.495528 0.685376 0.026 Uiso 1 1 calc R U . . .
C4 C 0.64385(19) 0.19306(14) 0.21740(15) 0.0242(4) Uani 1 1 d . . . . .
H4A H 0.673548 0.173682 0.305811 0.036 Uiso 1 1 calc R U . . .
H4B H 0.714252 0.161352 0.169274 0.036 Uiso 1 1 calc R U . . .
H4C H 0.542922 0.153842 0.186422 0.036 Uiso 1 1 calc R U . . .
C27 C 0.67785(18) 0.34622(15) 0.68048(14) 0.0220(4) Uani 1 1 d . . . . .
H27 H 0.700533 0.331382 0.767566 0.026 Uiso 1 1 calc R U . . .
C7 C 0.89484(19) 0.67443(15) -0.09557(14) 0.0226(4) Uani 1 1 d . . . . .
H7 H 0.969926 0.657761 -0.142233 0.027 Uiso 1 1 calc R U . . .
C23 C 0.3272(2) 0.12773(15) 0.45585(16) 0.0271(4) Uani 1 1 d . . . . .
H23 H 0.244390 0.081354 0.405984 0.033 Uiso 1 1 calc R U . . .
C12 C 0.69845(19) 0.94283(15) -0.01372(15) 0.0246(4) Uani 1 1 d . . . . .
H12 H 0.623184 0.959175 0.032885 0.029 Uiso 1 1 calc R U . . .
C10 C 0.8765(2) 1.01489(16) -0.14251(15) 0.0295(4) Uani 1 1 d . . . . .
H10 H 0.922164 1.081300 -0.183919 0.035 Uiso 1 1 calc R U . . .
C24 C 0.3670(2) 0.09996(15) 0.58303(16) 0.0268(4) Uani 1 1 d . . . . .
H24 H 0.313509 0.033471 0.618230 0.032 Uiso 1 1 calc R U . . .
C11 C 0.7663(2) 1.03848(15) -0.07166(15) 0.0283(4) Uani 1 1 d . . . . .
H11 H 0.739290 1.120704 -0.064157 0.034 Uiso 1 1 calc R U . . .
C18 C 1.06474(19) 0.83487(14) 0.45742(15) 0.0255(4) Uani 1 1 d . . . . .
H18A H 1.008141 0.904140 0.424358 0.038 Uiso 1 1 calc R U . . .
H18B H 1.155592 0.835308 0.420735 0.038 Uiso 1 1 calc R U . . .
H18C H 1.092236 0.843862 0.548449 0.038 Uiso 1 1 calc R U . . .

loop_
_atom_site_aniso_label
_atom_site_aniso_U_11
_atom_site_aniso_U_22
_atom_site_aniso_U_33
_atom_site_aniso_U_23
_atom_site_aniso_U_13
_atom_site_aniso_U_12
O1 0.0322(7) 0.0215(6) 0.0187(6) -0.0044(5) 0.0060(5) -0.0001(5)
O2 0.0283(6) 0.0261(6) 0.0174(6) -0.0030(5) 0.0010(5) -0.0016(5)
N2 0.0218(7) 0.0170(7) 0.0140(6) -0.0011(5) 0.0031(5) 0.0001(5)
N1 0.0280(8) 0.0163(7) 0.0165(7) -0.0015(5) 0.0042(5) 0.0008(6)
N4 0.0226(7) 0.0204(7) 0.0146(6) -0.0016(5) 0.0034(5) -0.0042(6)
N3 0.0234(7) 0.0210(7) 0.0160(6) -0.0030(5) 0.0016(5) -0.0051(6)
C5 0.0191(8) 0.0208(8) 0.0143(7) -0.0006(6) -0.0003(6) -0.0010(6)
C13 0.0240(9) 0.0202(8) 0.0153(7) -0.0010(6) -0.0012(6) 0.0003(7)
C8 0.0250(9) 0.0230(8) 0.0140(7) -0.0006(6) 0.0000(6) -0.0007(7)
C1 0.0213(8) 0.0195(8) 0.0172(8) -0.0012(6) 0.0020(6) 0.0000(6)
C14 0.0197(8) 0.0225(8) 0.0158(7) -0.0003(6) 0.0014(6) 0.0020(6)
C20 0.0205(8) 0.0196(8) 0.0161(8) -0.0009(6) 0.0041(6) 0.0018(6)
C19 0.0184(8) 0.0188(8) 0.0190(8) -0.0004(6) 0.0052(6) 0.0015(6)
C17 0.0194(8) 0.0190(8) 0.0189(8) -0.0027(6) 0.0035(6) 0.0011(6)
C21 0.0203(8) 0.0181(8) 0.0201(8) -0.0013(6) 0.0064(6) 0.0017(6)
C9 0.0319(10) 0.0274(9) 0.0160(8) -0.0007(7) 0.0036(7) -0.0044(8)
C26 0.0216(8) 0.0208(8) 0.0195(8) 0.0001(6) 0.0071(6) 0.0037(6)
C2 0.0218(8) 0.0183(8) 0.0132(7) -0.0015(6) 0.0035(6) 0.0004(6)
C6 0.0246(9) 0.0196(8) 0.0178(8) -0.0021(6) 0.0026(6) 0.0022(7)
C3 0.0204(8) 0.0185(8) 0.0172(8) -0.0024(6) 0.0033(6) -0.0023(6)
C16 0.0250(9) 0.0208(8) 0.0168(8) -0.0010(6) 0.0030(6) -0.0038(7)
C15 0.0223(8) 0.0207(8) 0.0137(7) -0.0006(6) 0.0037(6) -0.0011(6)
C22 0.0249(9) 0.0236(8) 0.0198(8) 0.0005(6) 0.0033(7) -0.0004(7)
C25 0.0281(9) 0.0223(8) 0.0210(8) 0.0038(6) 0.0086(7) 0.0045(7)
C28 0.0219(9) 0.0255(9) 0.0178(8) -0.0026(6) 0.0028(6) 0.0001(7)
C4 0.0315(10) 0.0180(8) 0.0225(8) -0.0003(6) 0.0039(7) 0.0008(7)
C27 0.0258(9) 0.0265(9) 0.0146(7) 0.0002(6) 0.0050(6) 0.0046(7)
C7 0.0254(9) 0.0253(9) 0.0172(8) -0.0037(6) 0.0053(6) 0.0007(7)
C23 0.0271(9) 0.0244(9) 0.0281(9) -0.0003(7) 0.0035(7) -0.0042(7)
C12 0.0286(9) 0.0224(8) 0.0215(8) -0.0017(7) -0.0005(7) 0.0045(7)
C10 0.0426(11) 0.0239(9) 0.0190(8) 0.0035(7) 0.0010(7) -0.0050(8)
C24 0.0301(10) 0.0229(9) 0.0281(9) 0.0039(7) 0.0099(7) -0.0025(7)
C11 0.0402(11) 0.0206(9) 0.0206(8) -0.0006(7) -0.0033(7) 0.0008(8)
C18 0.0270(9) 0.0228(9) 0.0246(9) -0.0035(7) 0.0024(7) -0.0058(7)

loop_
_atom_type_symbol
_atom_type_description
_atom_type_scat_dispersion_real
_atom_type_scat_dispersion_imag
_atom_type_scat_source
C C 0.0033 0.0016 'International Tables Vol C Tables 4.2.6.8 and 6.1.1.4'
H H 0.0000 0.0000 'International Tables Vol C Tables 4.2.6.8 and 6.1.1.4'
N N 0.0061 0.0033 'International Tables Vol C Tables 4.2.6.8 and 6.1.1.4'
O O 0.0106 0.0060 'International Tables Vol C Tables 4.2.6.8 and 6.1.1.4'

loop_
_geom_angle_atom_site_label_1
_geom_angle_atom_site_label_2
_geom_angle_atom_site_label_3
_geom_angle
_geom_angle_site_symmetry_1
_geom_angle_site_symmetry_3
_geom_angle_publ_flag
C5 N2 C2 120.17(12) . . ?
C1 N2 C5 124.28(13) . . ?
C1 N2 C2 108.87(12) . . ?
C1 N1 C3 110.76(12) . . ?
C1 N1 C4 121.34(13) . . ?
C4 N1 C3 126.12(13) . . ?
C19 N4 C15 120.38(12) . . ?
C17 N4 C19 128.23(13) . . ?
C17 N4 C15 110.55(12) . . ?
C17 N3 C16 112.52(13) . . ?
C17 N3 C18 121.92(13) . . ?
C18 N3 C16 121.64(13) . . ?
C14 C5 N2 118.49(14) . . ?
C14 C5 C6 119.63(14) . . ?
C6 C5 N2 121.72(14) . . ?
C14 C13 C8 119.34(14) . . ?
C14 C13 C12 121.98(15) . . ?
C12 C13 C8 118.67(14) . . ?
C9 C8 C13 118.84(15) . . ?
C7 C8 C13 118.22(14) . . ?
C7 C8 C9 122.93(15) . . ?
O1 C1 N2 126.45(14) . . ?
O1 C1 N1 126.04(14) . . ?
N1 C1 N2 107.50(13) . . ?
C5 C14 C13 120.78(15) . . ?
C5 C14 H14 119.6 . . ?
C13 C14 H14 119.6 . . ?
C19 C20 C21 119.07(14) . . ?
C19 C20 C3 121.47(14) . . ?
C21 C20 C3 119.36(13) . . ?
N4 C19 C28 120.16(14) . . ?
C20 C19 N4 119.42(14) . . ?
C20 C19 C28 120.41(14) . . ?
O2 C17 N4 127.62(14) . . ?
O2 C17 N3 125.30(14) . . ?
N3 C17 N4 107.08(13) . . ?
C26 C21 C20 119.82(14) . . ?
C22 C21 C20 123.17(14) . . ?
C22 C21 C26 117.02(14) . . ?
C8 C9 H9 119.6 . . ?
C10 C9 C8 120.84(16) . . ?
C10 C9 H9 119.6 . . ?
C25 C26 C21 119.97(15) . . ?
C25 C26 C27 121.57(14) . . ?
C27 C26 C21 118.41(14) . . ?
N2 C2 H2 111.5 . . ?
N2 C2 C3 101.62(11) . . ?
N2 C2 C15 110.26(12) . . ?
C3 C2 H2 111.5 . . ?
C15 C2 H2 111.5 . . ?
C15 C2 C3 110.13(13) . . ?
C5 C6 H6 119.8 . . ?
C7 C6 C5 120.32(15) . . ?
C7 C6 H6 119.8 . . ?
N1 C3 C20 115.33(13) . . ?
N1 C3 C2 99.45(12) . . ?
N1 C3 H3 109.0 . . ?
C20 C3 C2 114.70(12) . . ?
C20 C3 H3 109.0 . . ?
C2 C3 H3 109.0 . . ?
N3 C16 H16A 111.4 . . ?
N3 C16 H16B 111.4 . . ?
N3 C16 C15 101.74(12) . . ?
H16A C16 H16B 109.3 . . ?
C15 C16 H16A 111.4 . . ?
C15 C16 H16B 111.4 . . ?
N4 C15 C2 110.39(12) . . ?
N4 C15 C16 102.34(11) . . ?
N4 C15 H15 109.0 . . ?
C2 C15 C16 116.66(13) . . ?
C2 C15 H15 109.0 . . ?
C16 C15 H15 109.0 . . ?
C21 C22 H22 119.2 . . ?
C23 C22 C21 121.51(15) . . ?
C23 C22 H22 119.2 . . ?
C26 C25 H25 119.5 . . ?
C24 C25 C26 121.00(15) . . ?
C24 C25 H25 119.5 . . ?
C19 C28 H28 119.8 . . ?
C27 C28 C19 120.46(15) . . ?
C27 C28 H28 119.8 . . ?
N1 C4 H4A 109.5 . . ?
N1 C4 H4B 109.5 . . ?
N1 C4 H4C 109.5 . . ?
H4A C4 H4B 109.5 . . ?
H4A C4 H4C 109.5 . . ?
H4B C4 H4C 109.5 . . ?
C26 C27 H27 119.2 . . ?
C28 C27 C26 121.51(15) . . ?
C28 C27 H27 119.2 . . ?
C8 C7 H7 119.2 . . ?
C6 C7 C8 121.62(15) . . ?
C6 C7 H7 119.2 . . ?
C22 C23 H23 119.6 . . ?
C22 C23 C24 120.81(16) . . ?
C24 C23 H23 119.6 . . ?
C13 C12 H12 119.4 . . ?
C11 C12 C13 121.10(16) . . ?
C11 C12 H12 119.4 . . ?
C9 C10 H10 119.7 . . ?
C9 C10 C11 120.65(16) . . ?
C11 C10 H10 119.7 . . ?
C25 C24 C23 119.58(15) . . ?
C25 C24 H24 120.2 . . ?
C23 C24 H24 120.2 . . ?
C12 C11 C10 119.88(16) . . ?
C12 C11 H11 120.1 . . ?
C10 C11 H11 120.1 . . ?
N3 C18 H18A 109.5 . . ?
N3 C18 H18B 109.5 . . ?
N3 C18 H18C 109.5 . . ?
H18A C18 H18B 109.5 . . ?
H18A C18 H18C 109.5 . . ?
H18B C18 H18C 109.5 . . ?

loop_
_geom_bond_atom_site_label_1
_geom_bond_atom_site_label_2
_geom_bond_distance
_geom_bond_site_symmetry_2
_geom_bond_publ_flag
O1 C1 1.2236(18) . ?
O2 C17 1.2241(19) . ?
N2 C5 1.4223(19) . ?
N2 C1 1.390(2) . ?
N2 C2 1.4709(19) . ?
N1 C1 1.365(2) . ?
N1 C3 1.4756(19) . ?
N1 C4 1.443(2) . ?
N4 C19 1.401(2) . ?
N4 C17 1.394(2) . ?
N4 C15 1.4660(19) . ?
N3 C17 1.361(2) . ?
N3 C16 1.451(2) . ?
N3 C18 1.445(2) . ?
C5 C14 1.379(2) . ?
C5 C6 1.415(2) . ?
C13 C8 1.421(2) . ?
C13 C14 1.416(2) . ?
C13 C12 1.419(2) . ?
C8 C9 1.416(2) . ?
C8 C7 1.416(2) . ?
C14 H14 0.9500 . ?
C20 C19 1.387(2) . ?
C20 C21 1.434(2) . ?
C20 C3 1.514(2) . ?
C19 C28 1.425(2) . ?
C21 C26 1.426(2) . ?
C21 C22 1.422(2) . ?
C9 H9 0.9500 . ?
C9 C10 1.364(2) . ?
C26 C25 1.415(2) . ?
C26 C27 1.417(2) . ?
C2 H2 1.0000 . ?
C2 C3 1.529(2) . ?
C2 C15 1.520(2) . ?
C6 H6 0.9500 . ?
C6 C7 1.363(2) . ?
C3 H3 1.0000 . ?
C16 H16A 0.9900 . ?
C16 H16B 0.9900 . ?
C16 C15 1.533(2) . ?
C15 H15 1.0000 . ?
C22 H22 0.9500 . ?
C22 C23 1.367(2) . ?
C25 H25 0.9500 . ?
C25 C24 1.364(2) . ?
C28 H28 0.9500 . ?
C28 C27 1.357(2) . ?
C4 H4A 0.9800 . ?
C4 H4B 0.9800 . ?
C4 H4C 0.9800 . ?
C27 H27 0.9500 . ?
C7 H7 0.9500 . ?
C23 H23 0.9500 . ?
C23 C24 1.407(2) . ?
C12 H12 0.9500 . ?
C12 C11 1.367(2) . ?
C10 H10 0.9500 . ?
C10 C11 1.409(3) . ?
C24 H24 0.9500 . ?
C11 H11 0.9500 . ?
C18 H18A 0.9800 . ?
C18 H18B 0.9800 . ?
C18 H18C 0.9800 . ?

loop_
_geom_torsion_atom_site_label_1
_geom_torsion_atom_site_label_2
_geom_torsion_atom_site_label_3
_geom_torsion_atom_site_label_4
_geom_torsion
_geom_torsion_site_symmetry_1
_geom_torsion_site_symmetry_2
_geom_torsion_site_symmetry_3
_geom_torsion_site_symmetry_4
_geom_torsion_publ_flag
N2 C5 C14 C13 172.11(13) . . . . ?
N2 C5 C6 C7 -173.76(14) . . . . ?
N2 C2 C3 N1 32.65(14) . . . . ?
N2 C2 C3 C20 156.28(13) . . . . ?
N2 C2 C15 N4 -166.25(12) . . . . ?
N2 C2 C15 C16 77.54(16) . . . . ?
N4 C19 C28 C27 -177.90(14) . . . . ?
N3 C16 C15 N4 22.98(15) . . . . ?
N3 C16 C15 C2 143.58(13) . . . . ?
C5 N2 C1 O1 -18.7(2) . . . . ?
C5 N2 C1 N1 161.98(13) . . . . ?
C5 N2 C2 C3 179.26(13) . . . . ?
C5 N2 C2 C15 -63.97(18) . . . . ?
C5 C6 C7 C8 0.3(2) . . . . ?
C13 C8 C9 C10 1.1(2) . . . . ?
C13 C8 C7 C6 -0.5(2) . . . . ?
C13 C12 C11 C10 0.9(2) . . . . ?
C8 C13 C14 C5 3.3(2) . . . . ?
C8 C13 C12 C11 0.3(2) . . . . ?
C8 C9 C10 C11 0.1(2) . . . . ?
C1 N2 C5 C14 164.57(14) . . . . ?
C1 N2 C5 C6 -20.0(2) . . . . ?
C1 N2 C2 C3 -28.21(16) . . . . ?
C1 N2 C2 C15 88.56(15) . . . . ?
C1 N1 C3 C20 -152.12(13) . . . . ?
C1 N1 C3 C2 -28.93(16) . . . . ?
C14 C5 C6 C7 1.6(2) . . . . ?
C14 C13 C8 C9 179.66(14) . . . . ?
C14 C13 C8 C7 -1.3(2) . . . . ?
C14 C13 C12 C11 179.30(15) . . . . ?
C20 C19 C28 C27 2.7(2) . . . . ?
C20 C21 C26 C25 -176.67(14) . . . . ?
C20 C21 C26 C27 5.7(2) . . . . ?
C20 C21 C22 C23 178.14(16) . . . . ?
C19 N4 C17 O2 -2.8(3) . . . . ?
C19 N4 C17 N3 176.57(14) . . . . ?
C19 N4 C15 C2 45.43(19) . . . . ?
C19 N4 C15 C16 170.27(13) . . . . ?
C19 C20 C21 C26 -5.9(2) . . . . ?
C19 C20 C21 C22 173.80(14) . . . . ?
C19 C20 C3 N1 103.06(17) . . . . ?
C19 C20 C3 C2 -11.6(2) . . . . ?
C19 C28 C27 C26 -2.8(2) . . . . ?
C17 N4 C19 C20 175.13(15) . . . . ?
C17 N4 C19 C28 -4.3(2) . . . . ?
C17 N4 C15 C2 -144.26(13) . . . . ?
C17 N4 C15 C16 -19.42(16) . . . . ?
C17 N3 C16 C15 -20.93(17) . . . . ?
C21 C20 C19 N4 -177.73(13) . . . . ?
C21 C20 C19 C28 1.7(2) . . . . ?
C21 C20 C3 N1 -80.65(18) . . . . ?
C21 C20 C3 C2 164.67(14) . . . . ?
C21 C26 C25 C24 -2.4(2) . . . . ?
C21 C26 C27 C28 -1.4(2) . . . . ?
C21 C22 C23 C24 -0.6(3) . . . . ?
C9 C8 C7 C6 178.54(15) . . . . ?
C9 C10 C11 C12 -1.2(2) . . . . ?
C26 C21 C22 C23 -2.2(2) . . . . ?
C26 C25 C24 C23 -0.5(2) . . . . ?
C2 N2 C5 C14 -47.3(2) . . . . ?
C2 N2 C5 C6 128.07(15) . . . . ?
C2 N2 C1 O1 -169.86(15) . . . . ?
C2 N2 C1 N1 10.84(17) . . . . ?
C6 C5 C14 C13 -3.4(2) . . . . ?
C3 N1 C1 O1 -166.81(15) . . . . ?
C3 N1 C1 N2 12.49(17) . . . . ?
C3 C20 C19 N4 -1.4(2) . . . . ?
C3 C20 C19 C28 177.99(14) . . . . ?
C3 C20 C21 C26 177.74(13) . . . . ?
C3 C20 C21 C22 -2.6(2) . . . . ?
C3 C2 C15 N4 -54.90(16) . . . . ?
C3 C2 C15 C16 -171.12(12) . . . . ?
C16 N3 C17 O2 -171.13(15) . . . . ?
C16 N3 C17 N4 9.47(18) . . . . ?
C15 N4 C19 C20 -16.4(2) . . . . ?
C15 N4 C19 C28 164.14(14) . . . . ?
C15 N4 C17 O2 -172.16(16) . . . . ?
C15 N4 C17 N3 7.22(17) . . . . ?
C15 C2 C3 N1 -84.22(14) . . . . ?
C15 C2 C3 C20 39.41(17) . . . . ?
C22 C21 C26 C25 3.6(2) . . . . ?
C22 C21 C26 C27 -173.96(14) . . . . ?
C22 C23 C24 C25 2.0(3) . . . . ?
C25 C26 C27 C28 -178.95(15) . . . . ?
C4 N1 C1 O1 -1.1(3) . . . . ?
C4 N1 C1 N2 178.19(14) . . . . ?
C4 N1 C3 C20 43.0(2) . . . . ?
C4 N1 C3 C2 166.21(14) . . . . ?
C27 C26 C25 C24 175.14(15) . . . . ?
C7 C8 C9 C10 -177.87(15) . . . . ?
C12 C13 C8 C9 -1.3(2) . . . . ?
C12 C13 C8 C7 177.73(14) . . . . ?
C12 C13 C14 C5 -175.75(14) . . . . ?
C18 N3 C17 O2 -13.1(3) . . . . ?
C18 N3 C17 N4 167.49(14) . . . . ?
C18 N3 C16 C15 -179.02(14) . . . . ?
